data_1536347
loop_
_publ_author_name
'Ostuni, A.'
'Pope, M.T.'
'Bachman, R.E.'

_publ_section_title
;
 Multiple diastereomers of [M(n+) (alpha(m)-P2 W17 O61)2](20-n)- (M =
 U(IV), Th(IV), Ce(III); m = 1, 2). Syn- and anti-conformations of the
 polytungstate ligands in alpha(1)alpha(1), alpha(1)alpha(2), and
 alpha(2)alpha(2) complexes
;
_journal_name_full 'Journal of Cluster Science'
_journal_page_first 431
_journal_page_last 446
_journal_volume 14
_journal_year 2003
_chemical_formula_sum 'H104.41 K12.68 O172.545 P4 Th W34'
_chemical_name_systematic 'K12.68 Th P4 W34 O120.34 (H2 O)52.205'
_space_group_IT_number 14
_symmetry_space_group_name_Hall '-P 2ybc'
_symmetry_space_group_name_H-M 'P 1 21/c 1'
_cell_angle_alpha 90
_cell_angle_beta 99.974
_cell_angle_gamma 90
_cell_formula_units_Z 4
_cell_length_a 24.8565
_cell_length_b 21.2375
_cell_length_c 29.4053
_cell_volume 15288.157
_citation_journal_id_ASTM JCSCEB
_cod_data_source_file Ostuni_JCSCEB_2003_1089.cif
_cod_data_source_block H104.41K12.68O172.545P4Th1W34
_cod_original_cell_volume 15288.16
_cod_original_formula_sum 'H104.41 K12.68 O172.545 P4 Th1 W34'
_cod_database_code 1536347

loop_
_symmetry_equiv_pos_as_xyz
x,y,z
-x,y+1/2,-z+1/2
-x,-y,-z
x,-y-1/2,z-1/2

loop_
_atom_site_label
_atom_site_type_symbol
_atom_site_fract_x
_atom_site_fract_y
_atom_site_fract_z
_atom_site_occupancy
_atom_site_U_iso_or_equiv
O178 O-2 0.2026 0.2727 0.1854 1 0.0
O120 O-2 0.0314 0.8461 -0.1106 0.5 0.0
O102 O-2 0.1731 0.9259 0.399 1 0.0
O110 O-2 0.4285 0.2223 0.4552 0.478 0.0
O60 O-2 0 1 0 1 0.0
O89 O-2 0.1893 1.0674 0.1142 1 0.0
O80 O-2 0.1387 0.6053 0.1825 1 0.0
O57 O-2 0.5923 0.3459 0.1031 0.215 0.0
O36 O-2 0.6106 0.3373 0.043 0.15 0.0
O193 O-2 0.0509 0.712 -0.0121 1 0.0
O171 O-2 0.3864 0.6398 0.4538 0.237 0.0
O90 O-2 0.1128 0.2858 0.0804 0.256 0.0
O191 O-2 0.0383 0.6187 0.0454 1 0.0
O109 O-2 0.1445 0.5661 0.4093 0.5 0.0
O112 O-2 0.4844 1.0481 0.1105 0.35 0.0
O229 O-2 0.4277 0.4735 0.2943 1 0.0
O180 O-2 0.2831 0.3509 0.2125 1 0.0
O10 O-2 0.2708 0.5961 0.0847 1 0.0
O212 O-2 0.1061 0.8945 0.2175 1 0.0
W4 W+6 0.2095 0.4436 0.0881 1 0.0
O82 O-2 0.1372 0.7086 0.3435 1 0.0
O138 O-2 0.3642 0.0538 0.0176 0.43 0.0
W7 W+6 0.487 0.4753 0.1808 1 0.0
O52 O-2 0.4831 1.0715 0.2078 1 0.0
O62 O-2 0.1445 0.6262 0.0843 1 0.0
O210 O-2 0.0264 0.9597 0.2445 1 0.0
W13 W+6 0.1881 0.3605 0.1977 1 0.0
K10 K+1 0.2442 0.1297 0.3773 1 0.0
O14 O-2 0.1971 0.9223 0.2662 1 0.0
W26 W+6 0.1509 0.7529 0.2975 1 0.0
O88 O-2 0.3428 0.718 -0.0161 0.5 0.0
O188 O-2 -0.0365 0.7075 0.0275 1 0.0
O30 O-2 0.5047 0.2579 0.3762 1 0.0
O220 O-2 0.2862 0.832 0.2872 1 0.0
O43 O-2 0.1175 0.3548 0.1907 1 0.0
O183 O-2 0.2335 0.435 0.3121 1 0.0
O217 O-2 0.2799 0.8055 0.1994 1 0.0
O74 O-2 0.5322 0.0768 0.0507 0.151 0.0
W28 W+6 0.0608 0.993 0.1946 1 0.0
O13 O-2 0.2923 0.7085 -0.1059 0.5 0.0
O11 O-2 0.2531 0.5977 -0.0103 1 0.0
O168 O-2 0.3346 1.0529 0.1242 0.254 0.0
O96 O-2 0.0167 0.5103 -0.0104 0.5 0.0
Th1 Th+4 0.2228 0.6181 0.1493 1 0.0
O225 O-2 0.1954 0.3859 0.1397 1 0.0
O67 O-2 0.2609 0.7647 0.0389 1 0.0
O160 O-2 0.3654 0.8402 0.0067 0.194 0.0
O147 O-2 0.4026 0.4271 0.1505 1 0.0
K17 K+1 0.3763 1.1651 0.113 0.42 0.0
O197 O-2 0.2445 0.8436 0.111 1 0.0
O21 O-2 0.433 0.267 0.3315 0.256 0.0
W10 W+6 0.4665 0.396 0.2916 1 0.0
O221 O-2 0.1798 0.8091 0.239 1 0.0
O77 O-2 0.3291 0.3789 0.0324 1 0.0
K15 K+1 0.1508 0.3192 0.4425 0.41 0.0
O194 O-2 0.065 0.8341 0.0119 1 0.0
O45 O-2 -0.1044 0.5862 0.2234 0.191 0.0
W30 W+6 0.2797 0.8811 0.1656 1 0.0
O206 O-2 0.225 0.7286 0.2983 1 0.0
W23 W+6 -0.0109 0.8923 0.0956 1 0.0
W1 W+6 0.427 0.5703 0.0787 1 0.0
O148 O-2 0.3645 0.2308 0.4557 0.41 0.0
O61 O-2 0.1201 0.6093 -0.0088 1 0.0
W12 W+6 0.2765 0.2429 0.1854 1 0.0
O204 O-2 0.0017 0.8405 0.2173 1 0.0
O78 O-2 0.0523 0.5976 0.2263 1 0.0
O216 O-2 0.2058 1.0279 0.2049 1 0.0
O9 O-2 0.0604 0.7316 0.0774 1 0.0
O137 O-2 0.5019 0.3962 0.1472 1 0.0
K4 K+1 0.0929 0.5814 0.3251 1 0.0
O71 O-2 0.3244 0.4947 -0.0053 1 0.0
O64 O-2 -0.0328 0.793 -0.0478 1 0.0
O150 O-2 0.4458 0.5356 0.2034 1 0.0
K13 K+1 -0.115 0.9104 -0.0159 0.5 0.0
O224 O-2 0.1812 1.008 0.3245 1 0.0
O135 O-2 0.2677 0.4963 0.4115 0.5 0.0
O38 O-2 0.0474 1.085 0.2065 0.203 0.0
O86 O-2 0.264 1.1315 0.0644 1 0.0
O51 O-2 0.3313 0.1574 0.332 1 0.0
O105 O-2 -0.0513 0.9252 -0.0663 0.5 0.0
O146 O-2 0.6281 0.7722 0.2302 0.224 0.0
W29 W+6 0.1859 0.9976 0.1414 1 0.0
O133 O-2 0.2341 0.507 0.4051 0.32 0.0
O94 O-2 0.2282 0.6927 0.2098 1 0.0
O87 O-2 0.024 1.0628 0.1845 1 0.0
O39 O-2 0.263 0.1651 0.1654 1 0.0
W2 W+6 0.3795 0.4385 0.0185 1 0.0
O134 O-2 0.66 0.4074 0.077 0.5 0.0
O8 O-2 0.3839 0.7218 -0.0073 0.357 0.0
O50 O-2 0.5778 0.3188 0.2224 1 0.0
W27 W+6 0.0451 0.8767 0.2694 1 0.0
O63 O-2 0.6272 0.357 0.0937 0.5 0.0
O20 O-2 -0.1495 0.6982 0.0146 0.5 0.0
O156 O-2 -0.2002 0.9395 0.0165 0.304 0.0
O167 O-2 0.0325 1.1909 0.2185 0.425 0.0
O115 O-2 0.2754 0.9257 0.0272 0.5 0.0
O175 O-2 0.3843 0.3654 0.244 1 0.0
O131 O-2 0.4793 0.3065 0.003 0.32 0.0
O213 O-2 0.1124 1.0006 0.1534 1 0.0
K7 K+1 0.1422 0.2153 0.2476 1 0.0
W33 W+6 0.1965 1.0347 0.2663 1 0.0
O24 O-2 0.5516 0.5026 0.199 1 0.0
O69 O-2 0.107 0.9521 -0.0011 1 0.0
O113 O-2 -0.0194 0.9484 -0.0584 0.34 0.0
O139 O-2 0.1695 1.1841 0.0552 0.136 0.0
O95 O-2 0.3269 0.7133 0.2672 1 0.0
O215 O-2 0.1595 0.9444 0.0897 1 0.0
W16 W+6 0.3258 0.2352 0.3128 1 0.0
W22 W+6 0.1148 0.8967 0.0431 1 0.0
O48 O-2 0.5365 0.6476 0.1683 1 0.0
O100 O-2 0.2686 0.705 -0.0825 0.277 0.0
O22 O-2 0.4837 0.2857 0.1006 1 0.0
O205 O-2 0.1256 0.6939 0.2495 1 0.0
O47 O-2 0.1783 0.5438 0.2798 1 0.0
O83 O-2 0.4319 0.3948 0.0655 1 0.0
O85 O-2 -0.0009 0.8733 0.3077 1 0.0
O211 O-2 0.1187 1.0249 0.2415 1 0.0
O29 O-2 0.3988 0.5771 0.346 1 0.0
O165 O-2 0.4513 0.9053 0.0755 0.208 0.0
O174 O-2 0.43 0.3656 0.34 1 0.0
O122 O-2 0.0637 0.8851 -0.1049 0.394 0.0
O73 O-2 0.3129 0.8143 -0.0359 1 0.0
O196 O-2 0.174 0.8528 0.0312 1 0.0
O65 O-2 0.6963 0.5238 0.1028 1 0.0
O123 O-2 0.1915 0.8325 -0.0608 0.4 0.0
O173 O-2 0.4748 0.3087 0.275 1 0.0
O101 O-2 0.2432 0.4892 0.0432 1 0.0
O106 O-2 0.4843 0.6814 0.4591 0.316 0.0
O4 O-2 0.2205 0.0879 0.4504 0.5 0.0
O34 O-2 0.4594 0.1956 0.2299 1 0.0
O84 O-2 0.2838 0.6483 0.3669 1 0.0
O56 O-2 0.0706 0.5041 0.1148 1 0.0
O140 O-2 0.3752 0.1614 0.0182 0.5 0.0
P3 P+5 0.0893 0.7722 0.1187 1 0.0
O117 O-2 0.361 0.5326 0.4498 0.388 0.0
O201 O-2 0.0164 0.9444 0.151 1 0.0
W21 W+6 0.2086 0.7774 0.0694 1 0.0
O25 O-2 -0.0309 0.8772 0.4417 0.5 0.0
O228 O-2 0.484 0.4242 0.2339 1 0.0
O116 O-2 0.505 0.0997 -0.0412 0.2 0.0
O153 O-2 0.4483 0.2706 0.4109 0.5 0.0
O1 O-2 0.3591 0.4948 0.0848 1 0.0
K14 K+1 0.0945 0.4485 0.3069 0.5 0.0
O155 O-2 0.5343 0.1328 0.0638 0.27 0.0
O32 O-2 0.5289 0.4111 0.3255 1 0.0
O125 O-2 0.0559 0.849 0.4013 0.36 0.0
O179 O-2 0.2849 0.2288 0.2514 1 0.0
O46 O-2 0.2469 0.5548 0.2187 1 0.0
O68 O-2 0.047 0.5367 -0.1088 1 0.0
O99 O-2 0.2034 1.1123 0.2765 1 0.0
O41 O-2 0.3599 0.5996 0.0402 1 0.0
O42 O-2 0.4968 0.2679 0.4016 0.139 0.0
W18 W+6 -0.011 0.6586 0.0818 1 0.0
K11 K+1 0.1311 0.7999 -0.061 0.5 0.0
K9 K+1 -0.0317 0.7763 0.3642 0.39 0.0
O92 O-2 0.3461 0.8817 0.1552 1 0.0
O226 O-2 0.2763 0.2825 0.1268 1 0.0
O75 O-2 -0.0828 0.7568 0.1923 1 0.0
W6 W+6 0.4453 0.3436 0.1197 1 0.0
O202 O-2 0.0441 0.8142 0.133 1 0.0
O2 O-2 -0.0852 0.8158 0.1702 0.5 0.0
O66 O-2 0.2231 0.7211 0.114 1 0.0
O27 O-2 0.4247 0.6611 0.2159 1 0.0
K2 K+1 0.1362 0.4901 -0.0379 1 0.0
O17 O-2 0.1434 0.2725 0.4283 0.5 0.0
O177 O-2 0.3891 0.2412 0.2844 1 0.0
O12 O-2 0.1459 0.145 0.3787 0.5 0.0
O192 O-2 0.1556 0.7273 0.0326 1 0.0
O214 O-2 0.2568 0.9666 0.1422 1 0.0
O93 O-2 0.2814 1.1531 -0.0304 0.5 0.0
P4 P+5 0.1667 0.8786 0.2231 1 0.0
W20 W+6 0.0073 0.7742 0.0055 1 0.0
O159 O-2 0.463 0.0858 0.0185 0.45 0.0
O169 O-2 0.6108 1.0261 0.0538 0.179 0.0
O223 O-2 0.2575 0.9174 0.3447 1 0.0
W11 W+6 0.4239 0.2647 0.231 1 0.0
O152 O-2 0.5276 0.9972 0.0592 0.179 0.0
O7 O-2 0.4171 0.1948 0.0272 0.5 0.0
O121 O-2 0.2001 0.1077 0.4591 0.5 0.0
O19 O-2 0.2885 0.2572 0.0367 1 0.0
O230 O-2 0.2919 0.543 0.3092 1 0.0
O76 O-2 0.0098 1.1981 0.2108 0.5 0.0
W15 W+6 0.2322 0.3504 0.3252 1 0.0
O157 O-2 0.2529 0.8378 -0.0563 0.34 0.0
O55 O-2 0.3993 0.3766 0.4275 1 0.0
O54 O-2 0.4755 0.5163 0.1201 1 0.0
P1 P+5 0.3493 0.4633 0.1318 1 0.0
K1 K+1 0.3966 0.9862 0.2106 1 0.0
O6 O-2 0.396 0.4078 -0.0323 1 0.0
W8 W+6 0.3818 0.5998 0.1927 1 0.0
O97 O-2 0.3582 0.928 0.3181 1 0.0
O98 O-2 0.3821 0.8822 0.0639 0.44 0.0
O129 O-2 -0.1355 0.8457 -0.034 0.42 0.0
O190 O-2 0.036 0.6344 0.1362 1 0.0
O128 O-2 -0.1617 0.6691 0.0233 0.366 0.0
O136 O-2 0.3213 0.2103 0.4473 0.41 0.0
K16 K+1 0.3629 0.7311 0.0984 0.48 0.0
O141 O-2 0.475 0.597 0.0901 0.219 0.0
W32 W+6 0.2931 0.9182 0.2905 1 0.0
W34 W+6 0.1791 0.9183 0.3417 1 0.0
O143 O-2 0.2101 0.8828 -0.0623 0.18 0.0
K6 K+1 0.5874 0.2816 0.316 1 0.0
O33 O-2 0.388 0.7198 0.3861 1 0.0
O172 O-2 0.3456 -0.0444 -0.0587 0.316 0.0
W31 W+6 0.2642 0.7512 0.2483 1 0.0
O126 O-2 0.1321 0.1484 0.3501 0.5 0.0
O199 O-2 0.0551 0.9158 0.0745 1 0.0
W14 W+6 0.2333 0.5076 0.2638 1 0.0
O203 O-2 0.0257 0.721 0.1979 1 0.0
O163 O-2 0.2434 1.1507 0.06 0.337 0.0
O166 O-2 0.3565 1.036 0.1209 0.42 0.0
O162 O-2 0.3675 0.5695 0.2524 1 0.0
W19 W+6 0.1052 0.6561 0.0338 1 0.0
O107 O-2 0.4861 1.1259 0.1212 0.5 0.0
O81 O-2 -0.0583 0.5561 0.1782 1 0.0
O31 O-2 0.0524 0.7015 0.082 0.5 0.0
O35 O-2 0.5499 0.4533 0.0605 1 0.0
O142 O-2 0.101 1.1982 0.202 0.5 0.0
O154 O-2 0.3386 0.5153 0.1639 1 0.0
O184 O-2 0.3141 0.4508 0.2559 1 0.0
O103 O-2 0.2488 0.2291 0.4268 0.5 0.0
O118 O-2 0.4393 0.6355 0.4462 0.5 0.0
O227 O-2 0.4444 0.3067 0.1812 1 0.0
O151 O-2 0.2494 1.0209 0.0257 0.291 0.0
O207 O-2 0.1775 0.8282 0.3327 1 0.0
W9 W+6 0.3673 0.5227 0.3064 1 0.0
W17 W+6 0.3674 0.3703 0.3716 1 0.0
O176 O-2 0.355 0.2461 0.193 1 0.0
O195 O-2 -0.0216 0.8318 0.0481 1 0.0
O132 O-2 0.1787 0.3046 0.5205 0.29 0.0
O124 O-2 0.2988 0.4165 0.1189 1 0.0
O37 O-2 0.431 0.5081 0.0302 1 0.0
O44 O-2 0.0789 0.8168 0.3974 1 0.0
O91 O-2 0.5467 0.2815 0.0199 0.226 0.0
O127 O-2 0.3738 0.3129 0.1064 1 0.0
O28 O-2 0.3648 1.0213 0.1117 0.291 0.0
W24 W+6 -0.0253 0.7766 0.1715 1 0.0
O164 O-2 0.3146 1.107 -0.0159 0.216 0.0
W25 W+6 0.0851 0.6525 0.1962 1 0.0
O70 O-2 0.4275 0.7779 0.0354 1 0.0
O26 O-2 0.3188 0.6406 0.1766 1 0.0
O149 O-2 0.4085 0.9307 0.0848 0.273 0.0
O72 O-2 -0.0588 0.9456 0.068 1 0.0
O198 O-2 0.1313 0.8128 0.0994 1 0.0
O145 O-2 0.3758 -0.0028 0.0453 0.255 0.0
O231 O-2 0.3607 0.4531 0.3521 1 0.0
O16 O-2 0.1428 0.4454 0.0597 1 0.0
O222 O-2 0.2712 1.0077 0.2869 1 0.0
O114 O-2 0.2286 0.3617 0.0583 1 0.0
O3 O-2 0.4729 0.6274 0.0647 1 0.0
O15 O-2 0.2113 0.511 0.1253 1 0.0
O208 O-2 0.0853 0.7994 0.2823 1 0.0
O187 O-2 0.3665 0.2753 0.3661 1 0.0
W5 W+6 0.2973 0.3221 0.0744 1 0.0
O170 O-2 0.4633 0.9671 0.0626 0.26 0.0
O40 O-2 0.3426 1.086 0.2359 1 0.0
O144 O-2 0.411 0.0509 0.033 0.3 0.0
O218 O-2 0.2984 0.924 0.227 1 0.0
O181 O-2 0.1972 0.4409 0.223 1 0.0
O182 O-2 0.2017 0.3304 0.2651 1 0.0
O5 O-2 0.3162 0.346 0.2962 1 0.0
O185 O-2 0.2608 0.2619 0.3308 1 0.0
P2 P+5 0.3251 0.3795 0.2503 1 0.0
K5 K+1 0.4371 0.6933 0.3114 1 0.0
O186 O-2 0.293 0.3638 0.3788 1 0.0
O161 O-2 0.191 0.3618 0.2378 0.171 0.0
O59 O-2 -0.0628 0.6048 0.0748 1 0.0
O58 O-2 0.4031 0.6053 0.1311 1 0.0
O200 O-2 -0.055 0.8466 0.1313 1 0.0
K12 K+1 0.1901 0.6921 -0.0573 0.48 0.0
O79 O-2 0.1148 0.7286 0.157 1 0.0
O158 O-2 0.4992 0.8222 0.0365 0.45 0.0
W3 W+6 0.2896 0.5592 0.0358 1 0.0
O119 O-2 0.1373 0.2756 0.0863 0.5 0.0
O111 O-2 0.5175 0.3069 0.015 0.5 0.0
O23 O-2 0.1161 0.1698 0.1535 1 0.0
O18 O-2 0.1584 0.5137 0.4132 0.25 0.0
O53 O-2 0.6664 0.3608 0.1366 0.175 0.0
O209 O-2 0.1041 0.9159 0.311 1 0.0
O189 O-2 -0.0381 0.7219 0.117 1 0.0
O49 O-2 0.1784 0.3441 0.3537 1 0.0
O130 O-2 0.0448 0.9054 -0.081 0.32 0.0
O219 O-2 0.1929 0.8984 0.1805 1 0.0
O108 O-2 0.2197 0.7091 -0.0609 0.5 0.0
K3 K+1 0.0805 0.4742 0.2121 1 0.0
O104 O-2 -0.0472 0.8669 0.4275 0.368 0.0
K8 K+1 0.5944 0.5559 0.1245 1 0.0
